data_2108963
loop_
_publ_author_name
'Langer, Dominik'
'Wicher, Barbara'
'Tykarska, Ewa'

_publ_section_title
;
 Single-crystal-to-single-crystal phase transition of 18\b-glycyrrhetinic
 acid isopropyl ester
;
_journal_issue 3
_journal_name_full 'Acta Crystallographica Section B'
_journal_page_first
;
;
_journal_paper_doi 10.1107/S2052520622002517
_journal_volume 78
_journal_year 2022
_chemical_absolute_configuration syn
_chemical_formula_moiety 'C33 H52 O4'
_chemical_formula_sum 'C33 H52 O4'
_chemical_formula_weight 512.74
_chemical_melting_point 484.8
_chemical_name_common 'glycyrrhetinic acid isopropyl ester'
_space_group_crystal_system orthorhombic
_space_group_IT_number 19
_space_group_name_Hall 'P 2ac 2ab'
_space_group_name_H-M_alt 'P 21 21 21'
_atom_sites_solution_hydrogens geom
_audit_creation_date 2021-09-02
_audit_creation_method
;
Olex2 1.5
(compiled 2021.08.20 svn.r13c46975 for OlexSys, GUI svn.r6392)
;
_cell_angle_alpha 90
_cell_angle_beta 90
_cell_angle_gamma 90
_cell_formula_units_Z 4
_cell_length_a 11.8862(3)
_cell_length_b 13.1419(3)
_cell_length_c 18.8884(4)
_cell_measurement_reflns_used 4055
_cell_measurement_temperature 298.15
_cell_measurement_theta_max 76.213
_cell_measurement_theta_min 4.070
_cell_volume 2950.51(12)
_computing_cell_refinement 'CrysAlisPro 1.171.38.34a (Rigaku OD, 2015)'
_computing_data_collection 'CrysAlisPro 1.171.38.34a (Rigaku OD, 2015)'
_computing_data_reduction 'CrysAlisPro 1.171.38.34a (Rigaku OD, 2015)'
_computing_molecular_graphics 'Olex2 1.5 (Dolomanov et al., 2009)'
_computing_publication_material 'Olex2 1.5 (Dolomanov et al., 2009)'
_computing_structure_refinement 'SHELXL 2018/3 (Sheldrick, 2015)'
_computing_structure_solution 'SHELXT 2014/5 (Sheldrick, 2014)'
_diffrn_ambient_temperature 298.15
_diffrn_detector_area_resol_mean 10.3991
_diffrn_measured_fraction_theta_full 1.000
_diffrn_measured_fraction_theta_max 0.991
_diffrn_measurement_device_type 'SuperNova, Dual, Cu at zero, Atlas'
_diffrn_measurement_method '\w scans'
_diffrn_radiation_type CuK\a
_diffrn_radiation_wavelength 1.54184
_diffrn_reflns_av_R_equivalents 0.0229
_diffrn_reflns_av_unetI/netI 0.0288
_diffrn_reflns_Laue_measured_fraction_full 1.000
_diffrn_reflns_Laue_measured_fraction_max 0.991
_diffrn_reflns_limit_h_max 14
_diffrn_reflns_limit_h_min -10
_diffrn_reflns_limit_k_max 14
_diffrn_reflns_limit_k_min -16
_diffrn_reflns_limit_l_max 23
_diffrn_reflns_limit_l_min -21
_diffrn_reflns_number 9671
_diffrn_reflns_point_group_measured_fraction_full 0.939
_diffrn_reflns_point_group_measured_fraction_max 0.910
_diffrn_reflns_theta_full 67.684
_diffrn_reflns_theta_max 76.493
_diffrn_reflns_theta_min 4.098
_exptl_absorpt_coefficient_mu 0.572
_exptl_absorpt_correction_T_max 1.000
_exptl_absorpt_correction_T_min 0.879
_exptl_absorpt_correction_type multi-scan
_exptl_absorpt_process_details
;
CrysAlisPro 1.171.38.34a (Rigaku Oxford Diffraction, 2015)
Empirical absorption correction using spherical harmonics,
 implemented in SCALE3 ABSPACK scaling algorithm.
;
_exptl_crystal_colour colorless
_exptl_crystal_density_diffrn 1.154
_exptl_crystal_description block
_exptl_crystal_F_000 1128
_exptl_crystal_size_max 0.43
_exptl_crystal_size_mid 0.4
_exptl_crystal_size_min 0.2
_refine_diff_density_max 0.153
_refine_diff_density_min -0.161
_refine_diff_density_rms 0.034
_refine_ls_abs_structure_details
;
 Flack x determined using 1834 quotients [(I+)-(I-)]/[(I+)+(I-)]
 (Parsons, Flack and Wagner, Acta Cryst. B69 (2013) 249-259).
;
_refine_ls_abs_structure_Flack -0.11(13)
_refine_ls_extinction_method none
_refine_ls_goodness_of_fit_ref 1.076
_refine_ls_hydrogen_treatment constr
_refine_ls_matrix_type full
_refine_ls_number_parameters 344
_refine_ls_number_reflns 5641
_refine_ls_number_restraints 0
_refine_ls_restrained_S_all 1.076
_refine_ls_R_factor_all 0.0443
_refine_ls_R_factor_gt 0.0387
_refine_ls_shift/su_max 0.000
_refine_ls_shift/su_mean 0.000
_refine_ls_structure_factor_coef Fsqd
_refine_ls_weighting_details 'w=1/[\s^2^(Fo^2^)+(0.0629P)^2^+0.0678P] where P=(Fo^2^+2Fc^2^)/3'
_refine_ls_weighting_scheme calc
_refine_ls_wR_factor_gt 0.1026
_refine_ls_wR_factor_ref 0.1140
_reflns_Friedel_coverage 0.637
_reflns_Friedel_fraction_full 0.861
_reflns_Friedel_fraction_max 0.806
_reflns_number_gt 5087
_reflns_number_total 5641
_reflns_threshold_expression 'I > 2\s(I)'
_cod_data_source_file rm5058sup1.cif
_cod_data_source_block P_11_18
_cod_database_code 2108963
_shelx_shelxl_version_number 2018/3
_shelx_space_group_comment
;
The symmetry employed for this shelxl refinement is uniquely defined
by the following loop, which should always be used as a source of
symmetry information in preference to the above space-group names.
They are only intended as comments.
;
_shelx_estimated_absorpt_t_max 0.894
_shelx_estimated_absorpt_t_min 0.791
_olex2_refinement_description
;
1. Fixed Uiso
 At 1.2 times of:
  All C(H) groups, All C(H,H) groups
 At 1.5 times of:
  All C(H,H,H) groups, All O(H) groups
2.a Ternary CH refined with riding coordinates:
 C3(H3), C5(H5), C9(H9), C18(H18), C31(H31)
2.b Secondary CH2 refined with riding coordinates:
 C1(H1A,H1B), C2(H2A,H2B), C6(H6A,H6B), C7(H7A,H7B), C15(H15A,H15B), C16(H16A,
 H16B), C19(H19A,H19B), C21(H21A,H21B), C22(H22A,H22B)
2.c Aromatic/amide H refined with riding coordinates:
 C12(H12)
2.d Idealised Me refined as rotating group:
 C23(H23A,H23B,H23C), C24(H24A,H24B,H24C), C25(H25A,H25B,H25C), C26(H26A,H26B,
 H26C), C27(H27A,H27B,H27C), C28(H28A,H28B,H28C), C29(H29A,H29B,H29C), C32(H32A,
 H32B,H32C), C33(H33A,H33B,H33C)
2.e Idealised tetrahedral OH refined as rotating group:
 O3(H3A)
;
_olex2_submission_special_instructions 'No special instructions were received'

loop_
_space_group_symop_operation_xyz
'x, y, z'
'-x+1/2, -y, z+1/2'
'-x, y+1/2, -z+1/2'
'x+1/2, -y+1/2, -z'

loop_
_atom_site_label
_atom_site_type_symbol
_atom_site_fract_x
_atom_site_fract_y
_atom_site_fract_z
_atom_site_U_iso_or_equiv
_atom_site_adp_type
_atom_site_occupancy
_atom_site_site_symmetry_order
_atom_site_calc_flag
_atom_site_refinement_flags_posn
_atom_site_refinement_flags_adp
_atom_site_refinement_flags_occupancy
_atom_site_disorder_assembly
_atom_site_disorder_group
C1 C 0.57150(19) -0.02939(17) 0.67473(12) 0.0446(5) Uani 1 1 d . . . . .
H1A H 0.499843 0.005315 0.679308 0.054 Uiso 1 1 calc R U . . .
H1B H 0.585066 -0.040676 0.624706 0.054 Uiso 1 1 calc R U . . .
C2 C 0.5640(2) -0.13297(18) 0.71234(13) 0.0491(5) Uani 1 1 d . . . . .
H2A H 0.544545 -0.122492 0.761679 0.059 Uiso 1 1 calc R U . . .
H2B H 0.504963 -0.173359 0.690745 0.059 Uiso 1 1 calc R U . . .
C3 C 0.6740(2) -0.18986(17) 0.70780(13) 0.0478(5) Uani 1 1 d . . . . .
H3 H 0.691171 -0.196486 0.657268 0.057 Uiso 1 1 calc R U . . .
C4 C 0.7725(2) -0.13093(18) 0.74076(12) 0.0455(5) Uani 1 1 d . . . . .
C5 C 0.77645(18) -0.02357(16) 0.70560(11) 0.0396(4) Uani 1 1 d . . . . .
H5 H 0.791503 -0.037865 0.655568 0.048 Uiso 1 1 calc R U . . .
C6 C 0.8754(2) 0.04277(19) 0.72856(13) 0.0499(5) Uani 1 1 d . . . . .
H6A H 0.859168 0.073563 0.774100 0.060 Uiso 1 1 calc R U . . .
H6B H 0.942285 0.001075 0.733608 0.060 Uiso 1 1 calc R U . . .
C7 C 0.89649(19) 0.12584(17) 0.67370(13) 0.0469(5) Uani 1 1 d . . . . .
H7A H 0.917794 0.094155 0.629298 0.056 Uiso 1 1 calc R U . . .
H7B H 0.959188 0.167430 0.689300 0.056 Uiso 1 1 calc R U . . .
C8 C 0.79399(17) 0.19509(16) 0.66076(11) 0.0398(4) Uani 1 1 d . . . . .
C9 C 0.68591(17) 0.12961(15) 0.65064(10) 0.0366(4) Uani 1 1 d . . . . .
H9 H 0.697524 0.095459 0.605105 0.044 Uiso 1 1 calc R U . . .
C10 C 0.66514(17) 0.03978(16) 0.70441(10) 0.0383(4) Uani 1 1 d . . . . .
C11 C 0.58604(18) 0.20051(16) 0.63737(11) 0.0404(4) Uani 1 1 d . . . . .
C12 C 0.60928(19) 0.29910(17) 0.60353(12) 0.0436(4) Uani 1 1 d . . . . .
H12 H 0.548654 0.342605 0.596273 0.052 Uiso 1 1 calc R U . . .
C13 C 0.71032(19) 0.33109(15) 0.58241(10) 0.0395(4) Uani 1 1 d . . . . .
C14 C 0.81233(18) 0.26110(15) 0.59130(11) 0.0404(4) Uani 1 1 d . . . . .
C15 C 0.9247(2) 0.32109(19) 0.59582(15) 0.0522(5) Uani 1 1 d . . . . .
H15A H 0.935488 0.343904 0.644191 0.063 Uiso 1 1 calc R U . . .
H15B H 0.986218 0.275505 0.584262 0.063 Uiso 1 1 calc R U . . .
C16 C 0.9300(2) 0.41348(19) 0.54655(15) 0.0549(6) Uani 1 1 d . . . . .
H16A H 1.000602 0.448893 0.554033 0.066 Uiso 1 1 calc R U . . .
H16B H 0.928352 0.390308 0.497800 0.066 Uiso 1 1 calc R U . . .
C17 C 0.8326(2) 0.48756(17) 0.55873(13) 0.0510(5) Uani 1 1 d . . . . .
C18 C 0.7200(2) 0.43301(16) 0.54467(11) 0.0435(5) Uani 1 1 d . . . . .
H18 H 0.660667 0.476747 0.564007 0.052 Uiso 1 1 calc R U . . .
C19 C 0.6927(2) 0.41755(16) 0.46510(11) 0.0429(4) Uani 1 1 d . . . . .
H19A H 0.741917 0.365191 0.446407 0.051 Uiso 1 1 calc R U . . .
H19B H 0.615966 0.393054 0.460894 0.051 Uiso 1 1 calc R U . . .
C20 C 0.7054(2) 0.51360(17) 0.41950(12) 0.0475(5) Uani 1 1 d . . . . .
C21 C 0.8232(3) 0.5562(2) 0.43132(15) 0.0602(6) Uani 1 1 d . . . . .
H21A H 0.832427 0.617758 0.403566 0.072 Uiso 1 1 calc R U . . .
H21B H 0.878425 0.507087 0.415120 0.072 Uiso 1 1 calc R U . . .
C22 C 0.8444(3) 0.5802(2) 0.50928(16) 0.0631(7) Uani 1 1 d . . . . .
H22A H 0.791700 0.632289 0.524307 0.076 Uiso 1 1 calc R U . . .
H22B H 0.919650 0.607864 0.514201 0.076 Uiso 1 1 calc R U . . .
C23 C 0.7643(3) -0.1281(2) 0.82220(13) 0.0619(7) Uani 1 1 d . . . . .
H23A H 0.690505 -0.105827 0.835870 0.093 Uiso 1 1 calc R U . . .
H23B H 0.819486 -0.081867 0.840622 0.093 Uiso 1 1 calc R U . . .
H23C H 0.777730 -0.195019 0.840824 0.093 Uiso 1 1 calc R U . . .
C24 C 0.8807(2) -0.1886(2) 0.72164(16) 0.0589(6) Uani 1 1 d . . . . .
H24A H 0.874057 -0.258205 0.736441 0.088 Uiso 1 1 calc R U . . .
H24B H 0.943512 -0.157578 0.745180 0.088 Uiso 1 1 calc R U . . .
H24C H 0.892059 -0.185989 0.671360 0.088 Uiso 1 1 calc R U . . .
C25 C 0.6267(2) 0.07849(19) 0.77747(12) 0.0507(5) Uani 1 1 d . . . . .
H25A H 0.577516 0.135807 0.771428 0.076 Uiso 1 1 calc R U . . .
H25B H 0.691157 0.098615 0.804667 0.076 Uiso 1 1 calc R U . . .
H25C H 0.587321 0.025175 0.801849 0.076 Uiso 1 1 calc R U . . .
C26 C 0.7814(2) 0.26503(19) 0.72650(12) 0.0514(5) Uani 1 1 d . . . . .
H26A H 0.785951 0.224711 0.768785 0.077 Uiso 1 1 calc R U . . .
H26B H 0.709869 0.298878 0.724815 0.077 Uiso 1 1 calc R U . . .
H26C H 0.840558 0.314751 0.726559 0.077 Uiso 1 1 calc R U . . .
C27 C 0.8199(2) 0.19506(17) 0.52336(12) 0.0468(5) Uani 1 1 d . . . . .
H27A H 0.867830 0.137599 0.532029 0.070 Uiso 1 1 calc R U . . .
H27B H 0.850460 0.235037 0.485414 0.070 Uiso 1 1 calc R U . . .
H27C H 0.746114 0.171700 0.510610 0.070 Uiso 1 1 calc R U . . .
C28 C 0.8329(3) 0.5277(2) 0.63519(16) 0.0692(8) Uani 1 1 d . . . . .
H28A H 0.818981 0.472478 0.667285 0.104 Uiso 1 1 calc R U . . .
H28B H 0.775202 0.578208 0.640491 0.104 Uiso 1 1 calc R U . . .
H28C H 0.904835 0.557473 0.645548 0.104 Uiso 1 1 calc R U . . .
C29 C 0.6898(3) 0.4854(2) 0.34080(13) 0.0612(6) Uani 1 1 d . . . . .
H29A H 0.743132 0.433729 0.327985 0.092 Uiso 1 1 calc R U . . .
H29B H 0.701688 0.544620 0.312000 0.092 Uiso 1 1 calc R U . . .
H29C H 0.614847 0.460295 0.333445 0.092 Uiso 1 1 calc R U . . .
C30 C 0.6206(3) 0.59701(18) 0.43537(13) 0.0539(6) Uani 1 1 d . . . . .
C31 C 0.4528(3) 0.6439(2) 0.49685(13) 0.0592(7) Uani 1 1 d . . . . .
H31 H 0.441145 0.694716 0.459585 0.071 Uiso 1 1 calc R U . . .
C32 C 0.5037(4) 0.6941(3) 0.56065(18) 0.0831(10) Uani 1 1 d . . . . .
H32A H 0.449534 0.738945 0.581801 0.125 Uiso 1 1 calc R U . . .
H32B H 0.568759 0.732482 0.546599 0.125 Uiso 1 1 calc R U . . .
H32C H 0.525477 0.643094 0.594334 0.125 Uiso 1 1 calc R U . . .
C33 C 0.3429(3) 0.5915(3) 0.51309(19) 0.0782(9) Uani 1 1 d . . . . .
H33A H 0.355174 0.539423 0.547886 0.117 Uiso 1 1 calc R U . . .
H33B H 0.313549 0.561386 0.470628 0.117 Uiso 1 1 calc R U . . .
H33C H 0.290084 0.640321 0.531078 0.117 Uiso 1 1 calc R U . . .
O3 O 0.66523(18) -0.29051(13) 0.73467(12) 0.0628(5) Uani 1 1 d . . . . .
H3A H 0.625541 -0.290447 0.770180 0.094 Uiso 1 1 calc R U . . .
O11 O 0.48877(14) 0.17854(13) 0.65179(10) 0.0549(4) Uani 1 1 d . . . . .
O30 O 0.52988(16) 0.56523(12) 0.47137(9) 0.0517(4) Uani 1 1 d . . . . .
O31 O 0.6337(2) 0.68391(15) 0.41726(15) 0.0865(7) Uani 1 1 d . . . . .

loop_
_atom_site_aniso_label
_atom_site_aniso_U_11
_atom_site_aniso_U_22
_atom_site_aniso_U_33
_atom_site_aniso_U_23
_atom_site_aniso_U_13
_atom_site_aniso_U_12
C1 0.0429(11) 0.0450(11) 0.0461(10) 0.0071(9) -0.0039(9) -0.0021(9)
C2 0.0470(12) 0.0467(11) 0.0535(12) 0.0081(10) -0.0007(10) -0.0045(10)
C3 0.0547(12) 0.0409(10) 0.0477(11) 0.0047(9) 0.0058(10) -0.0004(10)
C4 0.0489(12) 0.0452(11) 0.0424(10) 0.0065(9) -0.0015(9) 0.0051(10)
C5 0.0409(10) 0.0424(10) 0.0356(9) 0.0032(8) -0.0025(8) 0.0030(8)
C6 0.0441(11) 0.0526(12) 0.0529(12) 0.0052(10) -0.0122(10) 0.0018(10)
C7 0.0383(10) 0.0454(11) 0.0569(12) 0.0023(10) -0.0071(9) -0.0014(9)
C8 0.0404(10) 0.0388(9) 0.0401(9) -0.0015(8) -0.0042(8) 0.0004(8)
C9 0.0377(9) 0.0382(9) 0.0337(8) -0.0011(7) -0.0014(8) 0.0030(8)
C10 0.0387(10) 0.0418(9) 0.0344(9) 0.0023(8) -0.0014(8) 0.0017(8)
C11 0.0406(10) 0.0414(10) 0.0391(9) 0.0006(8) 0.0017(8) 0.0040(9)
C12 0.0437(11) 0.0414(10) 0.0456(10) 0.0055(8) 0.0023(9) 0.0072(9)
C13 0.0458(11) 0.0364(9) 0.0361(8) -0.0047(8) -0.0009(8) 0.0027(8)
C14 0.0390(10) 0.0381(9) 0.0442(10) -0.0002(8) 0.0002(8) -0.0008(8)
C15 0.0432(11) 0.0471(12) 0.0665(14) 0.0047(11) -0.0048(11) -0.0041(10)
C16 0.0476(12) 0.0503(12) 0.0669(15) 0.0045(11) -0.0028(11) -0.0128(10)
C17 0.0598(14) 0.0402(10) 0.0530(12) -0.0012(9) -0.0051(11) -0.0075(10)
C18 0.0509(11) 0.0369(9) 0.0427(10) 0.0002(8) 0.0032(9) 0.0007(9)
C19 0.0472(11) 0.0381(9) 0.0434(10) 0.0008(8) 0.0019(9) -0.0025(9)
C20 0.0550(13) 0.0439(10) 0.0436(10) 0.0040(9) 0.0054(10) -0.0046(10)
C21 0.0631(15) 0.0558(13) 0.0617(14) 0.0125(11) 0.0058(12) -0.0136(12)
C22 0.0724(17) 0.0443(12) 0.0726(16) 0.0065(12) -0.0091(14) -0.0159(12)
C23 0.0789(18) 0.0627(15) 0.0441(11) 0.0138(11) -0.0060(12) 0.0066(14)
C24 0.0543(14) 0.0535(14) 0.0691(15) 0.0116(12) 0.0003(12) 0.0135(11)
C25 0.0592(13) 0.0551(12) 0.0379(10) 0.0013(9) 0.0055(10) 0.0081(11)
C26 0.0654(15) 0.0465(11) 0.0422(10) -0.0059(9) -0.0088(10) -0.0044(11)
C27 0.0502(11) 0.0446(10) 0.0456(10) -0.0018(9) 0.0071(9) 0.0033(10)
C28 0.095(2) 0.0516(13) 0.0611(15) -0.0095(12) -0.0149(15) -0.0043(15)
C29 0.0761(17) 0.0646(14) 0.0427(11) 0.0074(11) 0.0060(12) -0.0035(14)
C30 0.0699(16) 0.0442(11) 0.0477(11) 0.0078(10) 0.0017(11) 0.0003(11)
C31 0.0834(19) 0.0502(13) 0.0439(11) -0.0008(10) 0.0007(12) 0.0232(13)
C32 0.116(3) 0.0693(17) 0.0635(16) -0.0200(15) -0.0111(18) 0.028(2)
C33 0.079(2) 0.088(2) 0.0679(17) -0.0097(16) 0.0120(16) 0.0220(18)
O3 0.0702(12) 0.0422(8) 0.0760(12) 0.0110(8) 0.0146(10) 0.0024(8)
O11 0.0399(8) 0.0541(9) 0.0707(10) 0.0110(8) 0.0084(8) 0.0060(7)
O30 0.0654(10) 0.0408(7) 0.0489(8) 0.0030(7) 0.0087(8) 0.0087(8)
O31 0.1047(18) 0.0474(10) 0.1075(18) 0.0299(11) 0.0181(15) 0.0032(11)

loop_
_atom_type_symbol
_atom_type_description
_atom_type_scat_dispersion_real
_atom_type_scat_dispersion_imag
_atom_type_scat_source
C C 0.0181 0.0091 'International Tables Vol C Tables 4.2.6.8 and 6.1.1.4'
H H 0.0000 0.0000 'International Tables Vol C Tables 4.2.6.8 and 6.1.1.4'
O O 0.0492 0.0322 'International Tables Vol C Tables 4.2.6.8 and 6.1.1.4'

loop_
_geom_angle_atom_site_label_1
_geom_angle_atom_site_label_2
_geom_angle_atom_site_label_3
_geom_angle
_geom_angle_site_symmetry_1
_geom_angle_site_symmetry_3
_geom_angle_publ_flag
H1A C1 H1B 107.7 . . ?
C2 C1 H1A 108.9 . . ?
C2 C1 H1B 108.9 . . ?
C2 C1 C10 113.29(18) . . ?
C10 C1 H1A 108.9 . . ?
C10 C1 H1B 108.9 . . ?
C1 C2 H2A 109.4 . . ?
C1 C2 H2B 109.4 . . ?
H2A C2 H2B 108.0 . . ?
C3 C2 C1 111.25(19) . . ?
C3 C2 H2A 109.4 . . ?
C3 C2 H2B 109.4 . . ?
C2 C3 H3 106.3 . . ?
C2 C3 C4 112.81(19) . . ?
C4 C3 H3 106.3 . . ?
O3 C3 C2 112.2(2) . . ?
O3 C3 H3 106.3 . . ?
O3 C3 C4 112.4(2) . . ?
C3 C4 C5 107.85(18) . . ?
C3 C4 C23 111.6(2) . . ?
C23 C4 C5 113.9(2) . . ?
C24 C4 C3 107.1(2) . . ?
C24 C4 C5 108.71(19) . . ?
C24 C4 C23 107.4(2) . . ?
C4 C5 H5 104.0 . . ?
C4 C5 C10 117.53(18) . . ?
C6 C5 C4 114.75(18) . . ?
C6 C5 H5 104.0 . . ?
C6 C5 C10 110.61(18) . . ?
C10 C5 H5 104.0 . . ?
C5 C6 H6A 109.7 . . ?
C5 C6 H6B 109.7 . . ?
H6A C6 H6B 108.2 . . ?
C7 C6 C5 110.00(18) . . ?
C7 C6 H6A 109.7 . . ?
C7 C6 H6B 109.7 . . ?
C6 C7 H7A 108.8 . . ?
C6 C7 H7B 108.8 . . ?
C6 C7 C8 113.62(19) . . ?
H7A C7 H7B 107.7 . . ?
C8 C7 H7A 108.8 . . ?
C8 C7 H7B 108.8 . . ?
C7 C8 C9 110.20(16) . . ?
C7 C8 C14 110.20(17) . . ?
C7 C8 C26 107.41(18) . . ?
C9 C8 C14 108.28(15) . . ?
C26 C8 C9 110.22(18) . . ?
C26 C8 C14 110.54(17) . . ?
C8 C9 H9 104.1 . . ?
C8 C9 C10 117.63(16) . . ?
C10 C9 H9 104.1 . . ?
C11 C9 C8 108.88(16) . . ?
C11 C9 H9 104.1 . . ?
C11 C9 C10 116.11(17) . . ?
C1 C10 C5 107.59(17) . . ?
C1 C10 C9 108.68(16) . . ?
C5 C10 C9 105.99(16) . . ?
C25 C10 C1 107.82(19) . . ?
C25 C10 C5 114.47(17) . . ?
C25 C10 C9 112.10(17) . . ?
C12 C11 C9 117.51(18) . . ?
O11 C11 C9 123.62(19) . . ?
O11 C11 C12 118.8(2) . . ?
C11 C12 H12 117.4 . . ?
C13 C12 C11 125.2(2) . . ?
C13 C12 H12 117.4 . . ?
C12 C13 C14 119.41(18) . . ?
C12 C13 C18 119.0(2) . . ?
C18 C13 C14 121.37(19) . . ?
C13 C14 C8 108.06(17) . . ?
C13 C14 C15 112.46(17) . . ?
C13 C14 C27 106.93(17) . . ?
C15 C14 C8 110.48(18) . . ?
C27 C14 C8 112.69(16) . . ?
C27 C14 C15 106.23(19) . . ?
C14 C15 H15A 108.8 . . ?
C14 C15 H15B 108.8 . . ?
H15A C15 H15B 107.7 . . ?
C16 C15 C14 113.8(2) . . ?
C16 C15 H15A 108.8 . . ?
C16 C15 H15B 108.8 . . ?
C15 C16 H16A 109.1 . . ?
C15 C16 H16B 109.1 . . ?
H16A C16 H16B 107.8 . . ?
C17 C16 C15 112.5(2) . . ?
C17 C16 H16A 109.1 . . ?
C17 C16 H16B 109.1 . . ?
C16 C17 C18 109.59(18) . . ?
C16 C17 C22 110.1(2) . . ?
C16 C17 C28 111.0(2) . . ?
C22 C17 C18 110.0(2) . . ?
C28 C17 C18 108.9(2) . . ?
C28 C17 C22 107.3(2) . . ?
C13 C18 C17 113.20(19) . . ?
C13 C18 H18 106.7 . . ?
C13 C18 C19 108.84(17) . . ?
C17 C18 H18 106.7 . . ?
C17 C18 C19 114.17(19) . . ?
C19 C18 H18 106.7 . . ?
C18 C19 H19A 108.6 . . ?
C18 C19 H19B 108.6 . . ?
H19A C19 H19B 107.6 . . ?
C20 C19 C18 114.53(18) . . ?
C20 C19 H19A 108.6 . . ?
C20 C19 H19B 108.6 . . ?
C19 C20 C29 109.33(19) . . ?
C21 C20 C19 108.1(2) . . ?
C21 C20 C29 109.9(2) . . ?
C30 C20 C19 114.66(19) . . ?
C30 C20 C21 108.4(2) . . ?
C30 C20 C29 106.5(2) . . ?
C20 C21 H21A 109.3 . . ?
C20 C21 H21B 109.3 . . ?
C20 C21 C22 111.6(2) . . ?
H21A C21 H21B 108.0 . . ?
C22 C21 H21A 109.3 . . ?
C22 C21 H21B 109.3 . . ?
C17 C22 H22A 108.8 . . ?
C17 C22 H22B 108.8 . . ?
C21 C22 C17 114.0(2) . . ?
C21 C22 H22A 108.8 . . ?
C21 C22 H22B 108.8 . . ?
H22A C22 H22B 107.7 . . ?
C4 C23 H23A 109.5 . . ?
C4 C23 H23B 109.5 . . ?
C4 C23 H23C 109.5 . . ?
H23A C23 H23B 109.5 . . ?
H23A C23 H23C 109.5 . . ?
H23B C23 H23C 109.5 . . ?
C4 C24 H24A 109.5 . . ?
C4 C24 H24B 109.5 . . ?
C4 C24 H24C 109.5 . . ?
H24A C24 H24B 109.5 . . ?
H24A C24 H24C 109.5 . . ?
H24B C24 H24C 109.5 . . ?
C10 C25 H25A 109.5 . . ?
C10 C25 H25B 109.5 . . ?
C10 C25 H25C 109.5 . . ?
H25A C25 H25B 109.5 . . ?
H25A C25 H25C 109.5 . . ?
H25B C25 H25C 109.5 . . ?
C8 C26 H26A 109.5 . . ?
C8 C26 H26B 109.5 . . ?
C8 C26 H26C 109.5 . . ?
H26A C26 H26B 109.5 . . ?
H26A C26 H26C 109.5 . . ?
H26B C26 H26C 109.5 . . ?
C14 C27 H27A 109.5 . . ?
C14 C27 H27B 109.5 . . ?
C14 C27 H27C 109.5 . . ?
H27A C27 H27B 109.5 . . ?
H27A C27 H27C 109.5 . . ?
H27B C27 H27C 109.5 . . ?
C17 C28 H28A 109.5 . . ?
C17 C28 H28B 109.5 . . ?
C17 C28 H28C 109.5 . . ?
H28A C28 H28B 109.5 . . ?
H28A C28 H28C 109.5 . . ?
H28B C28 H28C 109.5 . . ?
C20 C29 H29A 109.5 . . ?
C20 C29 H29B 109.5 . . ?
C20 C29 H29C 109.5 . . ?
H29A C29 H29B 109.5 . . ?
H29A C29 H29C 109.5 . . ?
H29B C29 H29C 109.5 . . ?
O30 C30 C20 114.12(19) . . ?
O31 C30 C20 122.9(3) . . ?
O31 C30 O30 122.9(3) . . ?
C32 C31 H31 109.5 . . ?
C32 C31 C33 112.7(3) . . ?
C33 C31 H31 109.5 . . ?
O30 C31 H31 109.5 . . ?
O30 C31 C32 108.8(3) . . ?
O30 C31 C33 106.6(2) . . ?
C31 C32 H32A 109.5 . . ?
C31 C32 H32B 109.5 . . ?
C31 C32 H32C 109.5 . . ?
H32A C32 H32B 109.5 . . ?
H32A C32 H32C 109.5 . . ?
H32B C32 H32C 109.5 . . ?
C31 C33 H33A 109.5 . . ?
C31 C33 H33B 109.5 . . ?
C31 C33 H33C 109.5 . . ?
H33A C33 H33B 109.5 . . ?
H33A C33 H33C 109.5 . . ?
H33B C33 H33C 109.5 . . ?
C3 O3 H3A 109.5 . . ?
C30 O30 C31 116.7(2) . . ?

loop_
_geom_bond_atom_site_label_1
_geom_bond_atom_site_label_2
_geom_bond_distance
_geom_bond_site_symmetry_2
_geom_bond_publ_flag
C1 H1A 0.9700 . ?
C1 H1B 0.9700 . ?
C1 C2 1.538(3) . ?
C1 C10 1.542(3) . ?
C2 H2A 0.9700 . ?
C2 H2B 0.9700 . ?
C2 C3 1.508(3) . ?
C3 H3 0.9800 . ?
C3 C4 1.536(3) . ?
C3 O3 1.421(3) . ?
C4 C5 1.560(3) . ?
C4 C23 1.542(3) . ?
C4 C24 1.536(3) . ?
C5 H5 0.9800 . ?
C5 C6 1.527(3) . ?
C5 C10 1.563(3) . ?
C6 H6A 0.9700 . ?
C6 H6B 0.9700 . ?
C6 C7 1.526(3) . ?
C7 H7A 0.9700 . ?
C7 H7B 0.9700 . ?
C7 C8 1.540(3) . ?
C8 C9 1.558(3) . ?
C8 C14 1.588(3) . ?
C8 C26 1.552(3) . ?
C9 H9 0.9800 . ?
C9 C10 1.577(3) . ?
C9 C11 1.530(3) . ?
C10 C25 1.540(3) . ?
C11 C12 1.471(3) . ?
C11 O11 1.222(3) . ?
C12 H12 0.9300 . ?
C12 C13 1.333(3) . ?
C13 C14 1.531(3) . ?
C13 C18 1.522(3) . ?
C14 C15 1.554(3) . ?
C14 C27 1.552(3) . ?
C15 H15A 0.9700 . ?
C15 H15B 0.9700 . ?
C15 C16 1.531(3) . ?
C16 H16A 0.9700 . ?
C16 H16B 0.9700 . ?
C16 C17 1.530(4) . ?
C17 C18 1.542(3) . ?
C17 C22 1.541(3) . ?
C17 C28 1.538(4) . ?
C18 H18 0.9800 . ?
C18 C19 1.551(3) . ?
C19 H19A 0.9700 . ?
C19 H19B 0.9700 . ?
C19 C20 1.536(3) . ?
C20 C21 1.525(4) . ?
C20 C29 1.543(3) . ?
C20 C30 1.519(4) . ?
C21 H21A 0.9700 . ?
C21 H21B 0.9700 . ?
C21 C22 1.527(4) . ?
C22 H22A 0.9700 . ?
C22 H22B 0.9700 . ?
C23 H23A 0.9600 . ?
C23 H23B 0.9600 . ?
C23 H23C 0.9600 . ?
C24 H24A 0.9600 . ?
C24 H24B 0.9600 . ?
C24 H24C 0.9600 . ?
C25 H25A 0.9600 . ?
C25 H25B 0.9600 . ?
C25 H25C 0.9600 . ?
C26 H26A 0.9600 . ?
C26 H26B 0.9600 . ?
C26 H26C 0.9600 . ?
C27 H27A 0.9600 . ?
C27 H27B 0.9600 . ?
C27 H27C 0.9600 . ?
C28 H28A 0.9600 . ?
C28 H28B 0.9600 . ?
C28 H28C 0.9600 . ?
C29 H29A 0.9600 . ?
C29 H29B 0.9600 . ?
C29 H29C 0.9600 . ?
C30 O30 1.342(3) . ?
C30 O31 1.202(3) . ?
C31 H31 0.9800 . ?
C31 C32 1.501(4) . ?
C31 C33 1.509(5) . ?
C31 O30 1.463(3) . ?
C32 H32A 0.9600 . ?
C32 H32B 0.9600 . ?
C32 H32C 0.9600 . ?
C33 H33A 0.9600 . ?
C33 H33B 0.9600 . ?
C33 H33C 0.9600 . ?
O3 H3A 0.8200 . ?

loop_
_geom_hbond_atom_site_label_D
_geom_hbond_atom_site_label_H
_geom_hbond_atom_site_label_A
_geom_hbond_distance_DH
_geom_hbond_distance_HA
_geom_hbond_distance_DA
_geom_hbond_angle_DHA
_geom_hbond_site_symmetry_A
_geom_hbond_publ_flag
O3 H3A O11 0.82 2.05 2.849(3) 166.2 3_646 yes

loop_
_geom_torsion_atom_site_label_1
_geom_torsion_atom_site_label_2
_geom_torsion_atom_site_label_3
_geom_torsion_atom_site_label_4
_geom_torsion
_geom_torsion_site_symmetry_1
_geom_torsion_site_symmetry_2
_geom_torsion_site_symmetry_3
_geom_torsion_site_symmetry_4
_geom_torsion_publ_flag
C1 C2 C3 C4 58.9(3) . . . . ?
C1 C2 C3 O3 -173.0(2) . . . . ?
C2 C1 C10 C5 51.2(2) . . . . ?
C2 C1 C10 C9 165.55(18) . . . . ?
C2 C1 C10 C25 -72.7(2) . . . . ?
C2 C3 C4 C5 -53.9(2) . . . . ?
C2 C3 C4 C23 71.9(2) . . . . ?
C2 C3 C4 C24 -170.78(19) . . . . ?
C3 C4 C5 C6 -175.76(19) . . . . ?
C3 C4 C5 C10 51.6(2) . . . . ?
C4 C5 C6 C7 159.23(19) . . . . ?
C4 C5 C10 C1 -50.3(2) . . . . ?
C4 C5 C10 C9 -166.45(17) . . . . ?
C4 C5 C10 C25 69.5(2) . . . . ?
C5 C6 C7 C8 58.2(3) . . . . ?
C6 C5 C10 C1 175.21(17) . . . . ?
C6 C5 C10 C9 59.1(2) . . . . ?
C6 C5 C10 C25 -65.0(2) . . . . ?
C6 C7 C8 C9 -47.1(2) . . . . ?
C6 C7 C8 C14 -166.51(18) . . . . ?
C6 C7 C8 C26 73.0(2) . . . . ?
C7 C8 C9 C10 45.7(2) . . . . ?
C7 C8 C9 C11 -179.58(17) . . . . ?
C7 C8 C14 C13 -177.98(17) . . . . ?
C7 C8 C14 C15 -54.6(2) . . . . ?
C7 C8 C14 C27 64.1(2) . . . . ?
C8 C9 C10 C1 -166.62(17) . . . . ?
C8 C9 C10 C5 -51.2(2) . . . . ?
C8 C9 C10 C25 74.3(2) . . . . ?
C8 C9 C11 C12 28.5(2) . . . . ?
C8 C9 C11 O11 -153.3(2) . . . . ?
C8 C14 C15 C16 -158.9(2) . . . . ?
C9 C8 C14 C13 61.4(2) . . . . ?
C9 C8 C14 C15 -175.16(18) . . . . ?
C9 C8 C14 C27 -56.5(2) . . . . ?
C9 C11 C12 C13 1.1(3) . . . . ?
C10 C1 C2 C3 -57.8(3) . . . . ?
C10 C5 C6 C7 -65.0(2) . . . . ?
C10 C9 C11 C12 164.00(18) . . . . ?
C10 C9 C11 O11 -17.8(3) . . . . ?
C11 C9 C10 C1 61.8(2) . . . . ?
C11 C9 C10 C5 177.22(17) . . . . ?
C11 C9 C10 C25 -57.2(2) . . . . ?
C11 C12 C13 C14 1.7(3) . . . . ?
C11 C12 C13 C18 176.8(2) . . . . ?
C12 C13 C14 C8 -32.9(3) . . . . ?
C12 C13 C14 C15 -155.1(2) . . . . ?
C12 C13 C14 C27 88.6(2) . . . . ?
C12 C13 C18 C17 148.6(2) . . . . ?
C12 C13 C18 C19 -83.3(2) . . . . ?
C13 C14 C15 C16 -38.1(3) . . . . ?
C13 C18 C19 C20 -176.85(19) . . . . ?
C14 C8 C9 C10 166.28(16) . . . . ?
C14 C8 C9 C11 -59.0(2) . . . . ?
C14 C13 C18 C17 -36.3(3) . . . . ?
C14 C13 C18 C19 91.8(2) . . . . ?
C14 C15 C16 C17 55.9(3) . . . . ?
C15 C16 C17 C18 -60.6(3) . . . . ?
C15 C16 C17 C22 178.3(2) . . . . ?
C15 C16 C17 C28 59.7(3) . . . . ?
C16 C17 C18 C13 49.3(3) . . . . ?
C16 C17 C18 C19 -76.0(2) . . . . ?
C16 C17 C22 C21 70.2(3) . . . . ?
C17 C18 C19 C20 -49.3(3) . . . . ?
C18 C13 C14 C8 152.03(18) . . . . ?
C18 C13 C14 C15 29.8(3) . . . . ?
C18 C13 C14 C27 -86.4(2) . . . . ?
C18 C17 C22 C21 -50.7(3) . . . . ?
C18 C19 C20 C21 53.8(3) . . . . ?
C18 C19 C20 C29 173.3(2) . . . . ?
C18 C19 C20 C30 -67.2(3) . . . . ?
C19 C20 C21 C22 -57.9(3) . . . . ?
C19 C20 C30 O30 -17.8(3) . . . . ?
C19 C20 C30 O31 162.2(3) . . . . ?
C20 C21 C22 C17 59.2(3) . . . . ?
C20 C30 O30 C31 171.7(2) . . . . ?
C21 C20 C30 O30 -138.6(2) . . . . ?
C21 C20 C30 O31 41.4(4) . . . . ?
C22 C17 C18 C13 170.4(2) . . . . ?
C22 C17 C18 C19 45.1(3) . . . . ?
C23 C4 C5 C6 59.8(3) . . . . ?
C23 C4 C5 C10 -72.9(3) . . . . ?
C24 C4 C5 C6 -59.9(3) . . . . ?
C24 C4 C5 C10 167.43(19) . . . . ?
C26 C8 C9 C10 -72.7(2) . . . . ?
C26 C8 C9 C11 62.0(2) . . . . ?
C26 C8 C14 C13 -59.4(2) . . . . ?
C26 C8 C14 C15 64.0(2) . . . . ?
C26 C8 C14 C27 -177.33(19) . . . . ?
C27 C14 C15 C16 78.5(2) . . . . ?
C28 C17 C18 C13 -72.2(2) . . . . ?
C28 C17 C18 C19 162.5(2) . . . . ?
C28 C17 C22 C21 -169.0(3) . . . . ?
C29 C20 C21 C22 -177.1(2) . . . . ?
C29 C20 C30 O30 103.3(2) . . . . ?
C29 C20 C30 O31 -76.7(3) . . . . ?
C30 C20 C21 C22 66.9(3) . . . . ?
C32 C31 O30 C30 -76.4(3) . . . . ?
C33 C31 O30 C30 161.7(2) . . . . ?
O3 C3 C4 C5 178.03(18) . . . . ?
O3 C3 C4 C23 -56.1(3) . . . . ?
O3 C3 C4 C24 61.2(2) . . . . ?
O11 C11 C12 C13 -177.2(2) . . . . ?
O31 C30 O30 C31 -8.2(4) . . . . ?

_cod_database_fobs_code 2108963
